data_7237284
loop_
_publ_author_name
'Tao, Kewen'
'Wu, Zhenyue'
'Han, Shiguo'
'Zhang, Jing'
'Ji, Chengmin'
'Wang, Yuyin'
'Zhang, Weichuan'
'Luo, Junhua'
'Sun, Zhihua'

_publ_section_title
;
 Switchable behaviors of quadratic nonlinear optical properties
 originating from bi-step phase transitions in a molecule-based crystal
;
_journal_issue 15
_journal_name_full 'Journal of Materials Chemistry C'
_journal_page_first 4150
_journal_paper_doi 10.1039/C8TC00407B
_journal_volume 6
_journal_year 2018
_chemical_formula_moiety 'C6 H2 N3 O7, C7 H16 N'
_chemical_formula_sum 'C13 H18 N4 O7'
_chemical_formula_weight 342.31
_space_group_crystal_system monoclinic
_space_group_IT_number 14
_space_group_name_Hall '-P 2yn'
_space_group_name_H-M_alt 'P 1 21/n 1'
_atom_sites_solution_hydrogens mixed
_audit_creation_method SHELXL-2016/6
_audit_update_record
;
2018-01-12 deposited with the CCDC.
2018-03-08 downloaded from the CCDC.
;
_cell_angle_alpha 90
_cell_angle_beta 93.473(4)
_cell_angle_gamma 90
_cell_formula_units_Z 4
_cell_length_a 6.7455(2)
_cell_length_b 18.3207(6)
_cell_length_c 12.8506(5)
_cell_measurement_reflns_used 4090
_cell_measurement_temperature 260(2)
_cell_measurement_theta_max 72.4340
_cell_measurement_theta_min 4.1810
_cell_volume 1585.19(9)
_computing_structure_refinement 'SHELXL-2016/6 (Sheldrick, 2016)'
_diffrn_ambient_temperature 260(2)
_diffrn_measured_fraction_theta_full 0.995
_diffrn_measured_fraction_theta_max 0.969
_diffrn_measurement_device_type 'SuperNova, Dual, Cu at zero, Atlas'
_diffrn_radiation_type CuK\a
_diffrn_radiation_wavelength 1.54178
_diffrn_reflns_av_unetI/netI 0.0169
_diffrn_reflns_Laue_measured_fraction_full 0.995
_diffrn_reflns_Laue_measured_fraction_max 0.969
_diffrn_reflns_limit_h_max 8
_diffrn_reflns_limit_h_min -8
_diffrn_reflns_limit_k_max 22
_diffrn_reflns_limit_k_min -22
_diffrn_reflns_limit_l_max 15
_diffrn_reflns_limit_l_min 0
_diffrn_reflns_number 3078
_diffrn_reflns_point_group_measured_fraction_full 0.995
_diffrn_reflns_point_group_measured_fraction_max 0.969
_diffrn_reflns_theta_full 67.679
_diffrn_reflns_theta_max 73.074
_diffrn_reflns_theta_min 4.207
_exptl_absorpt_coefficient_mu 1.009
_exptl_crystal_density_diffrn 1.434
_exptl_crystal_F_000 720
_refine_diff_density_max 0.545
_refine_diff_density_min -0.292
_refine_diff_density_rms 0.051
_refine_ls_extinction_method none
_refine_ls_goodness_of_fit_ref 1.020
_refine_ls_hydrogen_treatment mixed
_refine_ls_matrix_type full
_refine_ls_number_parameters 262
_refine_ls_number_reflns 3078
_refine_ls_number_restraints 74
_refine_ls_restrained_S_all 1.013
_refine_ls_R_factor_all 0.0801
_refine_ls_R_factor_gt 0.0723
_refine_ls_shift/su_max 0.000
_refine_ls_shift/su_mean 0.000
_refine_ls_structure_factor_coef Fsqd
_refine_ls_weighting_details 'w=1/[\s^2^(Fo^2^)+(0.0100P)^2^+2.0000P] where P=(Fo^2^+2Fc^2^)/3'
_refine_ls_weighting_scheme calc
_refine_ls_wR_factor_gt 0.1359
_refine_ls_wR_factor_ref 0.1390
_reflns_Friedel_coverage 0.000
_reflns_number_gt 2636
_reflns_number_total 3078
_reflns_threshold_expression 'I > 2\s(I)'
_cod_data_source_file c8tc00407b2.cif
_cod_data_source_block x_CCDC1
_cod_original_sg_symbol_H-M 'P 21/n'
_cod_database_code 7237284
_shelx_shelxl_version_number 2016/6
_shelx_space_group_comment
;
The symmetry employed for this shelxl refinement is uniquely defined
by the following loop, which should always be used as a source of
symmetry information in preference to the above space-group names.
They are only intended as comments.
;

loop_
_space_group_symop_operation_xyz
'x, y, z'
'-x+1/2, y+1/2, -z+1/2'
'-x, -y, -z'
'x-1/2, -y-1/2, z-1/2'

loop_
_atom_site_label
_atom_site_type_symbol
_atom_site_fract_x
_atom_site_fract_y
_atom_site_fract_z
_atom_site_U_iso_or_equiv
_atom_site_adp_type
_atom_site_occupancy
_atom_site_site_symmetry_order
_atom_site_calc_flag
_atom_site_refinement_flags_posn
_atom_site_refinement_flags_adp
_atom_site_refinement_flags_occupancy
_atom_site_disorder_assembly
_atom_site_disorder_group
O1 O 0.2604(4) 0.64493(11) 0.47228(17) 0.0611(7) Uani 1 1 d . . . . .
O4 O 0.2474(5) 0.33667(14) 0.6769(2) 0.0889(10) Uani 1 1 d . . . . .
O5 O 0.2244(5) 0.30739(13) 0.5152(2) 0.0813(9) Uani 1 1 d . . . . .
O2 O 0.3924(8) 0.6604(2) 0.6777(3) 0.0785(16) Uani 0.768(9) 1 d . U P A 1
O3 O 0.1784(14) 0.5992(4) 0.7593(6) 0.132(3) Uani 0.768(9) 1 d . U P A 1
O6 O 0.3067(11) 0.4883(3) 0.2534(3) 0.0785(15) Uani 0.768(9) 1 d . U P A 1
O7 O 0.1701(12) 0.5905(2) 0.2800(3) 0.090(2) Uani 0.768(9) 1 d . U P A 1
O2B O 0.192(6) 0.6649(9) 0.6738(13) 0.169(12) Uani 0.232(9) 1 d . U P A 2
O3B O 0.316(4) 0.5900(14) 0.7722(15) 0.118(9) Uani 0.232(9) 1 d . U P A 2
O6B O 0.180(3) 0.4812(9) 0.2576(11) 0.075(4) Uani 0.232(9) 1 d . U P A 2
O7B O 0.325(3) 0.5922(7) 0.2854(9) 0.061(4) Uani 0.232(9) 1 d . U P A 2
N1 N 0.2782(6) 0.60881(17) 0.6860(2) 0.0651(8) Uani 1 1 d . . . . .
N2 N 0.2404(4) 0.35275(15) 0.5849(2) 0.0594(7) Uani 1 1 d . . . . .
N3 N 0.2451(5) 0.53350(15) 0.3122(2) 0.0557(7) Uani 1 1 d . . . . .
C1 C 0.2588(4) 0.57958(15) 0.4964(2) 0.0392(6) Uani 1 1 d . . . . .
C2 C 0.2637(4) 0.55402(15) 0.6030(2) 0.0410(6) Uani 1 1 d . . . . .
C3 C 0.2568(4) 0.48264(16) 0.6331(2) 0.0450(7) Uani 1 1 d . . . . .
H3 H 0.257597 0.470211 0.703324 0.054 Uiso 1 1 calc R U . . .
C4 C 0.2486(4) 0.42910(15) 0.5567(2) 0.0422(6) Uani 1 1 d . . . . .
C5 C 0.2468(4) 0.44741(15) 0.4524(2) 0.0429(7) Uani 1 1 d . . . . .
H5 H 0.243382 0.410993 0.401933 0.051 Uiso 1 1 calc R U . . .
C6 C 0.2500(4) 0.51890(15) 0.4237(2) 0.0399(6) Uani 1 1 d . . . . .
N4 N 0.1748(6) 0.75427(16) 0.3289(2) 0.0673(9) Uani 1 1 d D . . . .
H4A H 0.212(6) 0.7156(13) 0.369(2) 0.081 Uiso 1 1 d D U . . .
H4B H 0.047(2) 0.756(2) 0.304(3) 0.081 Uiso 1 1 d D U . . .
C7 C 0.2810(8) 0.7472(2) 0.2322(3) 0.0913(16) Uani 1 1 d . . . . .
H7A H 0.263137 0.790980 0.191593 0.137 Uiso 1 1 calc R U . . .
H7B H 0.228844 0.706358 0.192615 0.137 Uiso 1 1 calc R U . . .
H7C H 0.419915 0.739787 0.249566 0.137 Uiso 1 1 calc R U . . .
C8 C 0.2233(6) 0.82297(16) 0.3907(2) 0.0559(9) Uani 1 1 d . . . . .
H8 H 0.213142 0.864527 0.342650 0.067 Uiso 1 1 calc R U . . .
C9 C 0.0710(6) 0.8325(2) 0.4695(3) 0.0769(11) Uani 1 1 d . . . . .
H9A H 0.075744 0.791379 0.517064 0.092 Uiso 1 1 calc R U . . .
H9B H -0.060572 0.834341 0.434595 0.092 Uiso 1 1 calc R U . . .
C10 C 0.1118(9) 0.9034(2) 0.5304(4) 0.1040(18) Uani 1 1 d . . . . .
H10A H 0.088630 0.944732 0.484132 0.125 Uiso 1 1 calc R U . . .
H10B H 0.020604 0.907066 0.585703 0.125 Uiso 1 1 calc R U . . .
C11 C 0.3209(9) 0.9059(3) 0.5765(3) 0.0963(16) Uani 1 1 d . . . . .
H11A H 0.345601 0.953403 0.607948 0.116 Uiso 1 1 calc R U . . .
H11B H 0.336769 0.869527 0.631310 0.116 Uiso 1 1 calc R U . . .
C12 C 0.4700(8) 0.8923(3) 0.4984(4) 0.0913(15) Uani 1 1 d . . . . .
H12A H 0.601397 0.890013 0.533301 0.110 Uiso 1 1 calc R U . . .
H12B H 0.468146 0.932410 0.449142 0.110 Uiso 1 1 calc R U . . .
C13 C 0.4278(6) 0.8215(2) 0.4401(3) 0.0680(10) Uani 1 1 d . . . . .
H13A H 0.522632 0.815193 0.386969 0.082 Uiso 1 1 calc R U . . .
H13B H 0.441702 0.780660 0.487994 0.082 Uiso 1 1 calc R U . . .

loop_
_atom_site_aniso_label
_atom_site_aniso_U_11
_atom_site_aniso_U_22
_atom_site_aniso_U_33
_atom_site_aniso_U_23
_atom_site_aniso_U_13
_atom_site_aniso_U_12
O1 0.0916(19) 0.0355(11) 0.0557(13) 0.0041(9) -0.0005(13) 0.0018(12)
O4 0.129(3) 0.0569(15) 0.0825(19) 0.0258(14) 0.0221(19) 0.0031(17)
O5 0.102(2) 0.0374(12) 0.104(2) -0.0026(13) 0.0052(18) -0.0061(14)
O2 0.111(4) 0.055(2) 0.068(2) -0.0156(17) -0.009(2) -0.020(2)
O3 0.196(8) 0.108(5) 0.101(5) -0.038(4) 0.093(5) -0.022(6)
O6 0.116(4) 0.073(3) 0.0464(19) -0.0120(17) 0.007(3) 0.007(3)
O7 0.146(6) 0.063(2) 0.057(2) 0.0118(17) -0.017(3) 0.015(3)
O2B 0.35(3) 0.072(10) 0.085(11) -0.024(8) 0.000(17) 0.070(17)
O3B 0.19(2) 0.109(12) 0.054(9) -0.035(8) -0.026(13) 0.039(16)
O6B 0.085(11) 0.086(9) 0.056(7) -0.033(6) 0.007(8) -0.006(9)
O7B 0.073(10) 0.065(7) 0.046(6) 0.010(5) 0.013(6) -0.010(7)
N1 0.086(2) 0.0572(18) 0.0531(17) -0.0098(14) 0.0123(17) 0.0078(19)
N2 0.0569(18) 0.0435(15) 0.079(2) 0.0114(14) 0.0111(15) -0.0004(14)
N3 0.0659(19) 0.0530(15) 0.0474(14) -0.0032(13) -0.0020(14) 0.0013(15)
C1 0.0320(14) 0.0371(14) 0.0487(15) 0.0015(12) 0.0025(12) 0.0031(12)
C2 0.0377(15) 0.0410(14) 0.0448(15) -0.0037(12) 0.0074(12) 0.0010(13)
C3 0.0387(16) 0.0497(16) 0.0473(16) 0.0076(13) 0.0091(13) 0.0043(14)
C4 0.0313(14) 0.0344(14) 0.0613(17) 0.0062(12) 0.0066(13) -0.0015(12)
C5 0.0341(15) 0.0390(14) 0.0555(17) -0.0068(13) 0.0019(13) -0.0005(13)
C6 0.0350(14) 0.0430(15) 0.0415(14) -0.0004(12) 0.0000(12) 0.0019(12)
N4 0.097(3) 0.0448(15) 0.0590(18) 0.0110(13) -0.0072(18) -0.0010(18)
C7 0.160(5) 0.060(2) 0.055(2) 0.0053(18) 0.023(3) 0.001(3)
C8 0.080(2) 0.0332(14) 0.0542(18) 0.0094(13) -0.0018(17) 0.0014(16)
C9 0.062(2) 0.069(2) 0.101(3) 0.006(2) 0.013(2) 0.004(2)
C10 0.125(5) 0.066(3) 0.127(4) -0.009(3) 0.053(4) 0.016(3)
C11 0.144(5) 0.074(3) 0.074(3) -0.015(2) 0.022(3) -0.028(3)
C12 0.101(4) 0.093(3) 0.080(3) -0.004(2) 0.006(3) -0.039(3)
C13 0.061(2) 0.065(2) 0.079(2) 0.0067(19) 0.011(2) -0.006(2)

loop_
_atom_type_symbol
_atom_type_description
_atom_type_scat_dispersion_real
_atom_type_scat_dispersion_imag
_atom_type_scat_source
C C 0.0181 0.0091 'International Tables Vol C Tables 4.2.6.8 and 6.1.1.4'
H H 0.0000 0.0000 'International Tables Vol C Tables 4.2.6.8 and 6.1.1.4'
N N 0.0311 0.0180 'International Tables Vol C Tables 4.2.6.8 and 6.1.1.4'
O O 0.0492 0.0322 'International Tables Vol C Tables 4.2.6.8 and 6.1.1.4'

loop_
_geom_angle_atom_site_label_1
_geom_angle_atom_site_label_2
_geom_angle_atom_site_label_3
_geom_angle
O3B N1 O2B 117.0(14)
O3 N1 O2 124.4(5)
O3B N1 C2 119.2(12)
O2B N1 C2 119.2(11)
O3 N1 C2 117.0(5)
O2 N1 C2 118.6(3)
O4 N2 O5 123.0(3)
O4 N2 C4 118.5(3)
O5 N2 C4 118.5(3)
O6 N3 O7 121.5(4)
O6B N3 O7B 129.9(10)
O6 N3 C6 120.0(3)
O7 N3 C6 118.4(3)
O6B N3 C6 113.4(8)
O7B N3 C6 116.2(6)
O1 C1 C2 123.4(3)
O1 C1 C6 125.6(3)
C2 C1 C6 111.1(2)
C3 C2 C1 125.4(3)
C3 C2 N1 116.9(3)
C1 C2 N1 117.7(3)
C2 C3 C4 118.5(3)
C2 C3 H3 120.8
C4 C3 H3 120.8
C5 C4 C3 120.9(3)
C5 C4 N2 118.6(3)
C3 C4 N2 120.5(3)
C6 C5 C4 119.8(3)
C6 C5 H5 120.1
C4 C5 H5 120.1
C5 C6 C1 124.3(3)
C5 C6 N3 116.3(3)
C1 C6 N3 119.3(2)
C7 N4 C8 114.4(3)
C7 N4 H4A 106(3)
C8 N4 H4A 108(2)
C7 N4 H4B 102(3)
C8 N4 H4B 110(3)
H4A N4 H4B 117(4)
N4 C7 H7A 109.5
N4 C7 H7B 109.5
H7A C7 H7B 109.5
N4 C7 H7C 109.5
H7A C7 H7C 109.5
H7B C7 H7C 109.5
C13 C8 C9 111.8(3)
C13 C8 N4 112.0(3)
C9 C8 N4 108.5(3)
C13 C8 H8 108.1
C9 C8 H8 108.1
N4 C8 H8 108.1
C8 C9 C10 109.6(4)
C8 C9 H9A 109.7
C10 C9 H9A 109.7
C8 C9 H9B 109.7
C10 C9 H9B 109.7
H9A C9 H9B 108.2
C11 C10 C9 111.4(4)
C11 C10 H10A 109.4
C9 C10 H10A 109.4
C11 C10 H10B 109.4
C9 C10 H10B 109.4
H10A C10 H10B 108.0
C12 C11 C10 112.8(4)
C12 C11 H11A 109.0
C10 C11 H11A 109.0
C12 C11 H11B 109.0
C10 C11 H11B 109.0
H11A C11 H11B 107.8
C11 C12 C13 111.3(4)
C11 C12 H12A 109.4
C13 C12 H12A 109.4
C11 C12 H12B 109.4
C13 C12 H12B 109.4
H12A C12 H12B 108.0
C8 C13 C12 109.7(4)
C8 C13 H13A 109.7
C12 C13 H13A 109.7
C8 C13 H13B 109.7
C12 C13 H13B 109.7
H13A C13 H13B 108.2

loop_
_geom_bond_atom_site_label_1
_geom_bond_atom_site_label_2
_geom_bond_distance
O1 C1 1.237(3)
O4 N2 1.217(4)
O5 N2 1.222(4)
O2 N1 1.227(5)
O3 N1 1.204(6)
O6 N3 1.211(5)
O7 N3 1.222(5)
O2B N1 1.19(2)
O3B N1 1.17(2)
O6B N3 1.253(15)
O7B N3 1.261(12)
N1 C2 1.464(4)
N2 C4 1.447(4)
N3 C6 1.456(4)
C1 C2 1.446(4)
C1 C6 1.450(4)
C2 C3 1.366(4)
C3 C4 1.387(4)
C3 H3 0.9300
C4 C5 1.381(4)
C5 C6 1.361(4)
C5 H5 0.9300
N4 C7 1.477(5)
N4 C8 1.513(4)
N4 H4A 0.903(10)
N4 H4B 0.902(10)
C7 H7A 0.9600
C7 H7B 0.9600
C7 H7C 0.9600
C8 C13 1.483(5)
C8 C9 1.496(5)
C8 H8 0.9800
C9 C10 1.532(6)
C9 H9A 0.9700
C9 H9B 0.9700
C10 C11 1.498(7)
C10 H10A 0.9700
C10 H10B 0.9700
C11 C12 1.485(6)
C11 H11A 0.9700
C11 H11B 0.9700
C12 C13 1.516(5)
C12 H12A 0.9700
C12 H12B 0.9700
C13 H13A 0.9700
C13 H13B 0.9700

loop_
_geom_hbond_atom_site_label_D
_geom_hbond_atom_site_label_H
_geom_hbond_atom_site_label_A
_geom_hbond_distance_DH
_geom_hbond_distance_HA
_geom_hbond_distance_DA
_geom_hbond_angle_DHA
_geom_hbond_site_symmetry_A
N4 H4A O1 0.903(10) 1.869(13) 2.759(3) 168(4) .
N4 H4A O7 0.903(10) 2.57(3) 3.065(5) 115(3) .
N4 H4A O7B 0.903(10) 2.63(3) 3.197(14) 121(3) .
N4 H4B O4 0.902(10) 2.63(3) 3.297(5) 131(3) 3_566
N4 H4B O2 0.902(10) 2.42(3) 3.066(5) 128(3) 4_575
C7 H7B O7 0.96 2.44 3.039(6) 119.9 .
C8 H8 O6 0.98 2.58 3.550(5) 169.5 2
C8 H8 O6B 0.98 2.62 3.552(15) 158.9 2
C9 H9B O3B 0.97 2.60 3.30(2) 129.0 4_575
C13 H13A O3 0.97 2.54 3.293(7) 134.1 4_675
